data_7034015
loop_
_publ_author_name
'Han, Shujuan'
'Wang, Ying'
'Jing, Qun'
'Wu, Hongping'
'Pan, Shilie'
'Yang, Zhihua'

_publ_section_title
;
 Effect of the cation size on the framework structures of magnesium
 tungstate, A4Mg(WO4)3 (A = Na, K), R2Mg2(WO4)3 (R = Rb, Cs).
;
_journal_issue 12
_journal_name_full 'Dalton transactions (Cambridge, England : 2003)'
_journal_page_first 5810
_journal_page_last 5817
_journal_paper_doi 10.1039/c5dt00332f
_journal_volume 44
_journal_year 2015
_chemical_formula_sum 'Mg2 O12 Rb2 W3'
_chemical_formula_weight 963.11
_chemical_name_common Mg2O12Rb2W3
_chemical_name_systematic
; 
 ? 
;
_space_group_IT_number 198
_symmetry_cell_setting cubic
_symmetry_space_group_name_Hall 'P 2ac 2ab 3'
_symmetry_space_group_name_H-M 'P 21 3'
_atom_sites_solution_primary direct
_atom_sites_solution_secondary difmap
_audit_creation_method SHELXL-97
_cell_angle_alpha 90.00
_cell_angle_beta 90.00
_cell_angle_gamma 90.00
_cell_formula_units_Z 4
_cell_length_a 10.7656(6)
_cell_length_b 10.7656(6)
_cell_length_c 10.7656(6)
_cell_measurement_reflns_used 4217
_cell_measurement_temperature 296(2)
_cell_measurement_theta_max 27.60
_cell_measurement_theta_min 3.28
_cell_volume 1247.71(12)
_computing_cell_refinement 'Bruker SMART'
_computing_data_collection 'Bruker SMART'
_computing_data_reduction 'Bruker SAINT'
_computing_molecular_graphics 'Bruker SHELXTL'
_computing_publication_material 'Bruker SHELXTL'
_computing_structure_refinement 'SHELXL-97 (Sheldrick, 1997)'
_computing_structure_solution 'SHELXS-97 (Sheldrick, 1990)'
_diffrn_ambient_temperature 296(2)
_diffrn_measured_fraction_theta_full 0.998
_diffrn_measured_fraction_theta_max 0.998
_diffrn_measurement_device_type 'CCD area detector'
_diffrn_measurement_method 'phi and omega scans'
_diffrn_radiation_monochromator graphite
_diffrn_radiation_source 'fine-focus sealed tube'
_diffrn_radiation_type MoK\a
_diffrn_radiation_wavelength 0.71073
_diffrn_reflns_av_R_equivalents 0.0433
_diffrn_reflns_av_sigmaI/netI 0.0252
_diffrn_reflns_limit_h_max 9
_diffrn_reflns_limit_h_min -13
_diffrn_reflns_limit_k_max 13
_diffrn_reflns_limit_k_min -14
_diffrn_reflns_limit_l_max 13
_diffrn_reflns_limit_l_min -13
_diffrn_reflns_number 7753
_diffrn_reflns_theta_full 27.60
_diffrn_reflns_theta_max 27.60
_diffrn_reflns_theta_min 2.68
_exptl_absorpt_coefficient_mu 35.495
_exptl_absorpt_correction_T_max 0.7456
_exptl_absorpt_correction_T_min 0.3848
_exptl_absorpt_correction_type numerical
_exptl_absorpt_process_details Face-indexed
_exptl_crystal_colour colorless
_exptl_crystal_density_diffrn 5.127
_exptl_crystal_density_method 'not measured'
_exptl_crystal_description block
_exptl_crystal_F_000 1664
_exptl_crystal_size_max 0.228
_exptl_crystal_size_mid 0.149
_exptl_crystal_size_min 0.123
_refine_diff_density_max 1.009
_refine_diff_density_min -0.643
_refine_diff_density_rms 0.167
_refine_ls_abs_structure_details 'Flack H D (1983), Acta Cryst. A39, 876-881'
_refine_ls_abs_structure_Flack -0.02(3)
_refine_ls_extinction_coef 0.00160(10)
_refine_ls_extinction_expression Fc^*^=kFc[1+0.001xFc^2^\l^3^/sin(2\q)]^-1/4^
_refine_ls_extinction_method SHELXL
_refine_ls_goodness_of_fit_ref 1.073
_refine_ls_matrix_type full
_refine_ls_number_parameters 59
_refine_ls_number_reflns 979
_refine_ls_number_restraints 0
_refine_ls_restrained_S_all 1.073
_refine_ls_R_factor_all 0.0180
_refine_ls_R_factor_gt 0.0172
_refine_ls_shift/su_max 0.001
_refine_ls_shift/su_mean 0.000
_refine_ls_structure_factor_coef Fsqd
_refine_ls_weighting_details 'calc w=1/[\s^2^(Fo^2^)+(0.0148P)^2^+4.6263P] where P=(Fo^2^+2Fc^2^)/3'
_refine_ls_weighting_scheme calc
_refine_ls_wR_factor_gt 0.0386
_refine_ls_wR_factor_ref 0.0389
_reflns_number_gt 963
_reflns_number_total 979
_reflns_threshold_expression >2sigma(I)
_cod_data_source_file c5dt00332f5.cif
_cod_data_source_block 1
_cod_depositor_comments
;
The following automatic conversions were performed:

'_symmetry_cell_setting' value 'Cubic' changed to 'cubic' according
to
/usr/data/users/saulius/crontab/automatic-downloads/rss-feeds/RSC/lib/dictionaries/cif_core.dic
dictionary named 'cif_core.dic' version 2.4.2 from 2011-04-26.

Automatic conversion script
Id: cif_fix_values 3008 2015-01-20 13:52:24Z robertas 

 Adding full bibliography for 7034012--7034015.cif.
;
_cod_original_sg_symbol_H-M P2(1)3
_cod_original_formula_sum Mg2O12Rb2W3
_cod_database_code 7034015

loop_
_symmetry_equiv_pos_as_xyz
'x, y, z'
'-x+1/2, -y, z+1/2'
'-x, y+1/2, -z+1/2'
'x+1/2, -y+1/2, -z'
'z, x, y'
'z+1/2, -x+1/2, -y'
'-z+1/2, -x, y+1/2'
'-z, x+1/2, -y+1/2'
'y, z, x'
'-y, z+1/2, -x+1/2'
'y+1/2, -z+1/2, -x'
'-y+1/2, -z, x+1/2'

loop_
_atom_site_label
_atom_site_type_symbol
_atom_site_fract_x
_atom_site_fract_y
_atom_site_fract_z
_atom_site_U_iso_or_equiv
_atom_site_adp_type
_atom_site_occupancy
_atom_site_symmetry_multiplicity
_atom_site_calc_flag
_atom_site_refinement_flags
W1 W 0.77568(2) 0.62689(3) 0.05067(2) 0.00996(9) Uani 1 1 d .
Rb1 Rb 0.79496(9) 0.29496(9) 0.20504(9) 0.0407(4) Uani 1 3 d S
Rb2 Rb 0.42940(7) 0.57060(7) 0.07060(7) 0.0241(3) Uani 1 3 d S
Mg1 Mg 1.1360(2) 0.1360(2) 0.1360(2) 0.0123(7) Uani 1 3 d S
Mg2 Mg 0.5875(2) 0.9125(2) 0.0875(2) 0.0110(8) Uani 1 3 d S
O1 O 0.9285(5) 0.6478(7) -0.0015(6) 0.0390(16) Uani 1 1 d .
O4 O 0.7683(8) 0.5784(7) 0.2065(5) 0.049(2) Uani 1 1 d .
O2 O 0.6962(6) 0.5162(7) -0.0387(6) 0.0427(18) Uani 1 1 d .
O3 O 0.6992(7) 0.7676(7) 0.0291(8) 0.054(2) Uani 1 1 d .

loop_
_atom_site_aniso_label
_atom_site_aniso_U_11
_atom_site_aniso_U_22
_atom_site_aniso_U_33
_atom_site_aniso_U_23
_atom_site_aniso_U_13
_atom_site_aniso_U_12
W1 0.01067(15) 0.01048(15) 0.00874(15) -0.00104(10) 0.00021(10) -0.00005(10)
Rb1 0.0407(4) 0.0407(4) 0.0407(4) 0.0071(4) 0.0071(4) -0.0071(4)
Rb2 0.0241(3) 0.0241(3) 0.0241(3) -0.0028(3) 0.0028(3) 0.0028(3)
Mg1 0.0123(7) 0.0123(7) 0.0123(7) -0.0021(9) -0.0021(9) -0.0021(9)
Mg2 0.0110(8) 0.0110(8) 0.0110(8) 0.0016(8) -0.0016(8) 0.0016(8)
O1 0.021(3) 0.052(4) 0.044(4) -0.015(3) 0.014(3) -0.001(3)
O4 0.068(5) 0.069(5) 0.009(3) 0.011(3) -0.011(3) -0.030(4)
O2 0.049(4) 0.050(4) 0.029(3) -0.020(3) 0.001(3) -0.032(3)
O3 0.054(5) 0.040(4) 0.066(5) -0.010(4) 0.001(4) 0.033(4)

loop_
_atom_type_symbol
_atom_type_description
_atom_type_scat_dispersion_real
_atom_type_scat_dispersion_imag
_atom_type_scat_source
O O 0.0106 0.0060 'International Tables Vol C Tables 4.2.6.8 and 6.1.1.4'
Mg Mg 0.0486 0.0363 'International Tables Vol C Tables 4.2.6.8 and 6.1.1.4'
Rb Rb -0.9393 2.9676 'International Tables Vol C Tables 4.2.6.8 and 6.1.1.4'
W W -0.8490 6.8722 'International Tables Vol C Tables 4.2.6.8 and 6.1.1.4'

loop_
_geom_angle_atom_site_label_1
_geom_angle_atom_site_label_2
_geom_angle_atom_site_label_3
_geom_angle
_geom_angle_site_symmetry_1
_geom_angle_site_symmetry_3
O3 W1 O1 106.8(4) . .
O3 W1 O2 106.7(4) . .
O1 W1 O2 111.7(3) . .
O3 W1 O4 111.4(4) . .
O1 W1 O4 112.7(3) . .
O2 W1 O4 107.4(3) . .
O3 W1 Rb2 71.4(3) . .
O1 W1 Rb2 164.5(2) . .
O2 W1 Rb2 56.1(2) . .
O4 W1 Rb2 81.6(3) . .
O3 W1 Rb2 55.0(3) . 4_565
O1 W1 Rb2 52.0(2) . 4_565
O2 W1 Rb2 126.4(2) . 4_565
O4 W1 Rb2 126.1(2) . 4_565
Rb2 W1 Rb2 125.025(17) . 4_565
O3 W1 Rb1 65.9(3) . 2_664
O1 W1 Rb1 81.3(2) . 2_664
O2 W1 Rb1 61.8(2) . 2_664
O4 W1 Rb1 165.4(2) . 2_664
Rb2 W1 Rb1 84.044(17) . 2_664
Rb2 W1 Rb1 65.16(3) 4_565 2_664
O3 W1 Rb1 150.4(3) . .
O1 W1 Rb1 101.7(2) . .
O2 W1 Rb1 69.0(2) . .
O4 W1 Rb1 48.1(3) . .
Rb2 W1 Rb1 83.275(17) . .
Rb2 W1 Rb1 151.576(18) 4_565 .
Rb1 W1 Rb1 127.51(2) 2_664 .
O4 Rb1 O4 95.62(19) 11_556 8_645
O4 Rb1 O4 95.62(19) 11_556 .
O4 Rb1 O4 95.62(19) 8_645 .
O4 Rb1 O2 84.27(18) 11_556 2_665
O4 Rb1 O2 148.96(19) 8_645 2_665
O4 Rb1 O2 53.70(15) . 2_665
O4 Rb1 O2 148.96(19) 11_556 7_564
O4 Rb1 O2 53.70(15) 8_645 7_564
O4 Rb1 O2 84.27(18) . 7_564
O2 Rb1 O2 118.89(4) 2_665 7_564
O4 Rb1 O2 53.70(15) 11_556 12_654
O4 Rb1 O2 84.27(18) 8_645 12_654
O4 Rb1 O2 148.96(19) . 12_654
O2 Rb1 O2 118.89(4) 2_665 12_654
O2 Rb1 O2 118.89(4) 7_564 12_654
O4 Rb1 O3 100.67(16) 11_556 12_654
O4 Rb1 O3 83.66(19) 8_645 12_654
O4 Rb1 O3 163.68(19) . 12_654
O2 Rb1 O3 126.99(17) 2_665 12_654
O2 Rb1 O3 82.20(16) 7_564 12_654
O2 Rb1 O3 47.31(16) 12_654 12_654
O4 Rb1 O3 83.66(19) 11_556 2_665
O4 Rb1 O3 163.68(19) 8_645 2_665
O4 Rb1 O3 100.67(16) . 2_665
O2 Rb1 O3 47.31(16) 2_665 2_665
O2 Rb1 O3 126.99(17) 7_564 2_665
O2 Rb1 O3 82.20(16) 12_654 2_665
O3 Rb1 O3 80.5(2) 12_654 2_665
O4 Rb1 O3 163.68(19) 11_556 7_564
O4 Rb1 O3 100.67(16) 8_645 7_564
O4 Rb1 O3 83.66(19) . 7_564
O2 Rb1 O3 82.20(16) 2_665 7_564
O2 Rb1 O3 47.31(16) 7_564 7_564
O2 Rb1 O3 126.99(17) 12_654 7_564
O3 Rb1 O3 80.5(2) 12_654 7_564
O3 Rb1 O3 80.5(2) 2_665 7_564
O4 Rb1 W1 166.31(11) 11_556 7_564
O4 Rb1 W1 76.19(11) 8_645 7_564
O4 Rb1 W1 96.09(15) . 7_564
O2 Rb1 W1 108.45(11) 2_665 7_564
O2 Rb1 W1 26.80(10) 7_564 7_564
O2 Rb1 W1 113.83(12) 12_654 7_564
O3 Rb1 W1 67.85(12) 12_654 7_564
O3 Rb1 W1 101.08(13) 2_665 7_564
O3 Rb1 W1 26.54(11) 7_564 7_564
O4 Rb1 W1 96.09(15) 11_556 2_665
O4 Rb1 W1 166.31(11) 8_645 2_665
O4 Rb1 W1 76.19(11) . 2_665
O2 Rb1 W1 26.80(10) 2_665 2_665
O2 Rb1 W1 113.83(12) 7_564 2_665
O2 Rb1 W1 108.45(11) 12_654 2_665
O3 Rb1 W1 101.08(13) 12_654 2_665
O3 Rb1 W1 26.54(11) 2_665 2_665
O3 Rb1 W1 67.85(12) 7_564 2_665
W1 Rb1 W1 93.56(3) 7_564 2_665
O4 Rb1 W1 76.19(11) 11_556 12_654
O4 Rb1 W1 96.09(15) 8_645 12_654
O4 Rb1 W1 166.31(11) . 12_654
O2 Rb1 W1 113.83(12) 2_665 12_654
O2 Rb1 W1 108.45(11) 7_564 12_654
O2 Rb1 W1 26.80(10) 12_654 12_654
O3 Rb1 W1 26.54(11) 12_654 12_654
O3 Rb1 W1 67.85(12) 2_665 12_654
O3 Rb1 W1 101.08(13) 7_564 12_654
W1 Rb1 W1 93.56(3) 7_564 12_654
W1 Rb1 W1 93.56(3) 2_665 12_654
O1 Rb2 O1 103.25(14) 6_566 4_465
O1 Rb2 O1 103.25(14) 6_566 11_456
O1 Rb2 O1 103.25(14) 4_465 11_456
O1 Rb2 O2 147.14(16) 6_566 10_655
O1 Rb2 O2 98.37(18) 4_465 10_655
O1 Rb2 O2 95.41(17) 11_456 10_655
O1 Rb2 O2 95.41(17) 6_566 7_564
O1 Rb2 O2 147.14(16) 4_465 7_564
O1 Rb2 O2 98.37(18) 11_456 7_564
O2 Rb2 O2 54.79(19) 10_655 7_564
O1 Rb2 O2 98.37(18) 6_566 .
O1 Rb2 O2 95.41(17) 4_465 .
O1 Rb2 O2 147.14(16) 11_456 .
O2 Rb2 O2 54.79(19) 10_655 .
O2 Rb2 O2 54.79(19) 7_564 .
O1 Rb2 O3 52.51(16) 6_566 6_566
O1 Rb2 O3 51.80(17) 4_465 6_566
O1 Rb2 O3 120.43(19) 11_456 6_566
O2 Rb2 O3 135.91(19) 10_655 6_566
O2 Rb2 O3 132.63(19) 7_564 6_566
O2 Rb2 O3 92.37(18) . 6_566
O1 Rb2 O3 120.43(19) 6_566 4_465
O1 Rb2 O3 52.51(16) 4_465 4_465
O1 Rb2 O3 51.80(17) 11_456 4_465
O2 Rb2 O3 92.37(18) 10_655 4_465
O2 Rb2 O3 135.91(19) 7_564 4_465
O2 Rb2 O3 132.63(19) . 4_465
O3 Rb2 O3 91.2(2) 6_566 4_465
O1 Rb2 O3 51.80(17) 6_566 11_456
O1 Rb2 O3 120.43(19) 4_465 11_456
O1 Rb2 O3 52.51(16) 11_456 11_456
O2 Rb2 O3 132.63(19) 10_655 11_456
O2 Rb2 O3 92.37(18) 7_564 11_456
O2 Rb2 O3 135.91(19) . 11_456
O3 Rb2 O3 91.2(2) 6_566 11_456
O3 Rb2 O3 91.2(2) 4_465 11_456
O1 Rb2 O3 156.68(16) 6_566 10_655
O1 Rb2 O3 85.79(17) 4_465 10_655
O1 Rb2 O3 53.48(15) 11_456 10_655
O2 Rb2 O3 48.23(16) 10_655 10_655
O2 Rb2 O3 87.55(17) 7_564 10_655
O2 Rb2 O3 102.16(16) . 10_655
O3 Rb2 O3 136.47(12) 6_566 10_655
O3 Rb2 O3 49.3(2) 4_465 10_655
O3 Rb2 O3 105.05(3) 11_456 10_655
O1 Rb2 O3 85.79(17) 6_566 .
O1 Rb2 O3 53.48(15) 4_465 .
O1 Rb2 O3 156.68(16) 11_456 .
O2 Rb2 O3 87.55(17) 10_655 .
O2 Rb2 O3 102.16(16) 7_564 .
O2 Rb2 O3 48.23(16) . .
O3 Rb2 O3 49.3(2) 6_566 .
O3 Rb2 O3 105.05(3) 4_465 .
O3 Rb2 O3 136.47(12) 11_456 .
O3 Rb2 O3 116.25(7) 10_655 .
O1 Rb2 O3 53.48(15) 6_566 7_564
O1 Rb2 O3 156.68(16) 4_465 7_564
O1 Rb2 O3 85.79(17) 11_456 7_564
O2 Rb2 O3 102.16(16) 10_655 7_564
O2 Rb2 O3 48.23(16) 7_564 7_564
O2 Rb2 O3 87.55(17) . 7_564
O3 Rb2 O3 105.05(3) 6_566 7_564
O3 Rb2 O3 136.47(12) 4_465 7_564
O3 Rb2 O3 49.3(2) 11_456 7_564
O3 Rb2 O3 116.25(7) 10_655 7_564
O3 Rb2 O3 116.25(7) . 7_564
O2 Mg1 O2 90.3(3) 4 8_645
O2 Mg1 O2 90.3(3) 4 12_654
O2 Mg1 O2 90.3(3) 8_645 12_654
O2 Mg1 O4 89.2(3) 4 7_664
O2 Mg1 O4 91.2(2) 8_645 7_664
O2 Mg1 O4 178.4(3) 12_654 7_664
O2 Mg1 O4 178.4(3) 4 11_556
O2 Mg1 O4 89.2(3) 8_645 11_556
O2 Mg1 O4 91.2(2) 12_654 11_556
O4 Mg1 O4 89.3(3) 7_664 11_556
O2 Mg1 O4 91.2(2) 4 3_745
O2 Mg1 O4 178.4(3) 8_645 3_745
O2 Mg1 O4 89.2(3) 12_654 3_745
O4 Mg1 O4 89.3(3) 7_664 3_745
O4 Mg1 O4 89.3(3) 11_556 3_745
O2 Mg1 Rb2 55.0(2) 4 4
O2 Mg1 Rb2 55.0(2) 8_645 4
O2 Mg1 Rb2 55.0(2) 12_654 4
O4 Mg1 Rb2 125.8(2) 7_664 4
O4 Mg1 Rb2 125.8(2) 11_556 4
O4 Mg1 Rb2 125.8(2) 3_745 4
O2 Mg1 Rb1 63.7(2) 4 4
O2 Mg1 Rb1 56.1(2) 8_645 4
O2 Mg1 Rb1 134.9(2) 12_654 4
O4 Mg1 Rb1 46.0(2) 7_664 4
O4 Mg1 Rb1 114.8(2) 11_556 4
O4 Mg1 Rb1 125.1(2) 3_745 4
Rb2 Mg1 Rb1 80.17(5) 4 4
O2 Mg1 Rb1 134.9(2) 4 .
O2 Mg1 Rb1 63.7(2) 8_645 .
O2 Mg1 Rb1 56.1(2) 12_654 .
O4 Mg1 Rb1 125.1(2) 7_664 .
O4 Mg1 Rb1 46.0(2) 11_556 .
O4 Mg1 Rb1 114.8(2) 3_745 .
Rb2 Mg1 Rb1 80.17(5) 4 .
Rb1 Mg1 Rb1 117.15(3) 4 .
O2 Mg1 Rb1 56.1(2) 4 3_745
O2 Mg1 Rb1 134.9(2) 8_645 3_745
O2 Mg1 Rb1 63.7(2) 12_654 3_745
O4 Mg1 Rb1 114.8(2) 7_664 3_745
O4 Mg1 Rb1 125.1(2) 11_556 3_745
O4 Mg1 Rb1 46.0(2) 3_745 3_745
Rb2 Mg1 Rb1 80.17(5) 4 3_745
Rb1 Mg1 Rb1 117.15(3) 4 3_745
Rb1 Mg1 Rb1 117.15(3) . 3_745
O1 Mg2 O1 91.8(3) 9_564 7_574
O1 Mg2 O1 91.8(3) 9_564 4_465
O1 Mg2 O1 91.8(3) 7_574 4_465
O1 Mg2 O3 96.3(3) 9_564 12_664
O1 Mg2 O3 84.4(3) 7_574 12_664
O1 Mg2 O3 171.2(3) 4_465 12_664
O1 Mg2 O3 84.4(3) 9_564 .
O1 Mg2 O3 171.2(3) 7_574 .
O1 Mg2 O3 96.3(3) 4_465 .
O3 Mg2 O3 88.1(3) 12_664 .
O1 Mg2 O3 171.2(3) 9_564 6_566
O1 Mg2 O3 96.3(3) 7_574 6_566
O1 Mg2 O3 84.4(3) 4_465 6_566
O3 Mg2 O3 88.1(3) 12_664 6_566
O3 Mg2 O3 88.1(3) . 6_566
O1 Mg2 Rb2 120.31(19) 9_564 .
O1 Mg2 Rb2 125.55(19) 7_574 .
O1 Mg2 Rb2 48.9(2) 4_465 .
O3 Mg2 Rb2 128.2(3) 12_664 .
O3 Mg2 Rb2 63.0(2) . .
O3 Mg2 Rb2 51.6(2) 6_566 .
O1 Mg2 Rb2 125.55(19) 9_564 3_655
O1 Mg2 Rb2 48.9(2) 7_574 3_655
O1 Mg2 Rb2 120.31(19) 4_465 3_655
O3 Mg2 Rb2 51.6(2) 12_664 3_655
O3 Mg2 Rb2 128.2(3) . 3_655
O3 Mg2 Rb2 63.0(2) 6_566 3_655
Rb2 Mg2 Rb2 113.70(4) . 3_655
O1 Mg2 Rb2 48.9(2) 9_564 4_565
O1 Mg2 Rb2 120.31(19) 7_574 4_565
O1 Mg2 Rb2 125.55(19) 4_465 4_565
O3 Mg2 Rb2 63.0(2) 12_664 4_565
O3 Mg2 Rb2 51.6(2) . 4_565
O3 Mg2 Rb2 128.2(3) 6_566 4_565
Rb2 Mg2 Rb2 113.70(4) . 4_565
Rb2 Mg2 Rb2 113.70(4) 3_655 4_565
W1 O1 Mg2 152.5(4) . 4_565
W1 O1 Rb2 101.8(3) . 4_565
Mg2 O1 Rb2 101.4(3) 4_565 4_565
W1 O4 Mg1 131.8(4) . 3_755
W1 O4 Rb1 106.6(3) . .
Mg1 O4 Rb1 104.8(3) 3_755 .
W1 O2 Mg1 167.8(5) . 4_455
W1 O2 Rb2 96.5(3) . .
Mg1 O2 Rb2 92.9(2) 4_455 .
W1 O2 Rb1 91.4(3) . 2_664
Mg1 O2 Rb1 94.1(2) 4_455 2_664
Rb2 O2 Rb1 102.4(2) . 2_664
W1 O3 Mg2 153.1(5) . .
W1 O3 Rb2 98.7(3) . 4_565
Mg2 O3 Rb2 98.1(3) . 4_565
W1 O3 Rb1 87.6(3) . 2_664
Mg2 O3 Rb1 116.8(3) . 2_664
Rb2 O3 Rb1 76.19(18) 4_565 2_664
W1 O3 Rb2 81.6(3) . .
Mg2 O3 Rb2 86.4(2) . .
Rb2 O3 Rb2 167.5(3) 4_565 .
Rb1 O3 Rb2 91.39(18) 2_664 .

loop_
_geom_bond_atom_site_label_1
_geom_bond_atom_site_label_2
_geom_bond_distance
_geom_bond_site_symmetry_2
W1 O3 1.739(7) .
W1 O1 1.753(6) .
W1 O2 1.755(6) .
W1 O4 1.759(5) .
W1 Rb2 3.7830(7) .
W1 Rb2 3.8794(8) 4_565
W1 Rb1 3.8899(9) 2_664
W1 Rb1 3.9464(12) .
Rb1 O4 3.065(8) 11_556
Rb1 O4 3.065(8) 8_645
Rb1 O4 3.065(8) .
Rb1 O2 3.428(7) 2_665
Rb1 O2 3.428(7) 7_564
Rb1 O2 3.428(7) 12_654
Rb1 O3 3.554(8) 12_654
Rb1 O3 3.554(8) 2_665
Rb1 O3 3.554(8) 7_564
Rb1 W1 3.8899(9) 7_564
Rb1 W1 3.8899(9) 2_665
Rb1 W1 3.8899(9) 12_654
Rb2 O1 3.121(8) 6_566
Rb2 O1 3.121(8) 4_465
Rb2 O1 3.121(8) 11_456
Rb2 O2 3.159(7) 10_655
Rb2 O2 3.159(7) 7_564
Rb2 O2 3.159(7) .
Rb2 O3 3.213(8) 6_566
Rb2 O3 3.213(8) 4_465
Rb2 O3 3.213(8) 11_456
Rb2 O3 3.624(8) 10_655
Rb2 O3 3.624(8) .
Rb2 O3 3.624(8) 7_564
Mg1 O2 2.050(7) 4
Mg1 O2 2.050(7) 8_645
Mg1 O2 2.050(7) 12_654
Mg1 O4 2.078(7) 7_664
Mg1 O4 2.078(7) 11_556
Mg1 O4 2.078(7) 3_745
Mg1 Rb2 3.853(4) 4
Mg1 Rb1 4.1185(9) 4
Mg1 Rb1 4.1185(9) 3_745
Mg2 O1 2.052(6) 9_564
Mg2 O1 2.052(6) 7_574
Mg2 O1 2.052(6) 4_465
Mg2 O3 2.068(7) 12_664
Mg2 O3 2.068(7) .
Mg2 O3 2.068(7) 6_566
Mg2 Rb2 4.0594(11) 3_655
Mg2 Rb2 4.0594(11) 4_565
O1 Mg2 2.052(6) 4_565
O1 Rb2 3.121(8) 4_565
O4 Mg1 2.078(7) 3_755
O2 Mg1 2.050(7) 4_455
O2 Rb1 3.428(7) 2_664
O3 Rb2 3.213(8) 4_565
O3 Rb1 3.554(8) 2_664
